data_7103455
loop_
_publ_author_name
'K\"uhn, Elisabeth'
'Bulach, V\'eronique'
'Hosseini, Mir Wais'

_publ_section_title
;
 Molecular tectonics: control of pore size and polarity in 3-D
 hexagonal coordination networks based on porphyrins and a zinc cation.
;
_journal_issue 41
_journal_name_full 'Chemical communications (Cambridge, England)'
_journal_page_first 5104
_journal_page_last 5106
_journal_paper_doi 10.1039/b812831f
_journal_year 2008
_chemical_formula_sum 'C44 H28 F6 N6 O2 Zn'
_chemical_formula_weight 852.09
_chemical_name_systematic
;
?
;
_space_group_IT_number 148
_symmetry_cell_setting trigonal
_symmetry_space_group_name_Hall '-R 3'
_symmetry_space_group_name_H-M 'R -3 :H'
_atom_sites_solution_hydrogens geom
_atom_sites_solution_primary direct
_atom_sites_solution_secondary difmap
_audit_creation_method SHELXL-97
_cell_angle_alpha 90.00
_cell_angle_beta 90.00
_cell_angle_gamma 120.00
_cell_formula_units_Z 9
_cell_length_a 33.1347(4)
_cell_length_b 33.1347(4)
_cell_length_c 9.1686(3)
_cell_measurement_reflns_used 3045
_cell_measurement_temperature 173(2)
_cell_measurement_theta_max 21.53
_cell_measurement_theta_min 2.46
_cell_volume 8717.7(3)
_computing_cell_refinement 'Bruker SMART'
_computing_data_collection 'Bruker SMART'
_computing_data_reduction 'Bruker SAINT'
_computing_molecular_graphics 'Bruker SHELXTL'
_computing_publication_material 'Bruker SHELXTL'
_computing_structure_refinement 'SHELXL-97 (Sheldrick, 1997)'
_computing_structure_solution 'SHELXS-97 (Sheldrick, 1990)'
_diffrn_ambient_temperature 173(2)
_diffrn_measured_fraction_theta_full 0.993
_diffrn_measured_fraction_theta_max 0.993
_diffrn_measurement_device_type 'CCD area detector'
_diffrn_measurement_method 'phi and omega scans'
_diffrn_radiation_monochromator graphite
_diffrn_radiation_source 'fine-focus sealed tube'
_diffrn_radiation_type MoK\a
_diffrn_radiation_wavelength 0.71073
_diffrn_reflns_av_R_equivalents 0.0738
_diffrn_reflns_av_sigmaI/netI 0.0644
_diffrn_reflns_limit_h_max 43
_diffrn_reflns_limit_h_min -43
_diffrn_reflns_limit_k_max 43
_diffrn_reflns_limit_k_min -43
_diffrn_reflns_limit_l_max 10
_diffrn_reflns_limit_l_min -11
_diffrn_reflns_number 26919
_diffrn_reflns_theta_full 27.70
_diffrn_reflns_theta_max 27.70
_diffrn_reflns_theta_min 2.64
_exptl_absorpt_coefficient_mu 0.710
_exptl_absorpt_correction_T_max 0.8949
_exptl_absorpt_correction_T_min 0.8595
_exptl_absorpt_correction_type multi-scan
_exptl_absorpt_process_details sadabs
_exptl_crystal_colour red
_exptl_crystal_density_diffrn 1.461
_exptl_crystal_density_meas ?
_exptl_crystal_density_method 'not measured'
_exptl_crystal_description hexagonal
_exptl_crystal_F_000 3906
_exptl_crystal_size_max 0.22
_exptl_crystal_size_mid 0.17
_exptl_crystal_size_min 0.16
_refine_diff_density_max 1.369
_refine_diff_density_min -0.635
_refine_diff_density_rms 0.090
_refine_ls_extinction_method none
_refine_ls_goodness_of_fit_ref 1.202
_refine_ls_hydrogen_treatment constr
_refine_ls_matrix_type full
_refine_ls_number_parameters 268
_refine_ls_number_reflns 4513
_refine_ls_number_restraints 0
_refine_ls_restrained_S_all 1.202
_refine_ls_R_factor_all 0.1160
_refine_ls_R_factor_gt 0.0628
_refine_ls_shift/su_max 0.000
_refine_ls_shift/su_mean 0.000
_refine_ls_structure_factor_coef Fsqd
_refine_ls_weighting_details 'calc w=1/[\s^2^(Fo^2^)+(0.1000P)^2^+0.5000P] where P=(Fo^2^+2Fc^2^)/3'
_refine_ls_weighting_scheme calc
_refine_ls_wR_factor_gt 0.1780
_refine_ls_wR_factor_ref 0.2028
_reflns_number_gt 2701
_reflns_number_total 4513
_reflns_threshold_expression >2sigma(I)
_cod_data_source_file b812831f.txt
_cod_data_source_block e1037a
_cod_depositor_comments
;
The following automatic conversions were performed:
'_symmetry_cell_setting' value 'Trigonal' changed to 'trigonal' according
to '/home/saulius/struct/CIF-dictionaries/cif_core.dic' dictionary named
'cif_core.dic' version 2.4.1 from 2010-06-29.

Automatic conversion script
Id: cif_fix_enum 1527 2010-12-29 10:47:43Z saulius 

The following automatic conversions were performed:

'_exptl_crystal_density_meas' value 'none' was changed to '?' - the
value is perceived as not measured.

Automatic conversion script
Id: cif_fix_values 3008 2015-01-20 13:52:24Z robertas 
;
_cod_original_sg_symbol_H-M R-3
_cod_database_code 7103455

loop_
_symmetry_equiv_pos_as_xyz
'x, y, z'
'-y, x-y, z'
'-x+y, -x, z'
'x+2/3, y+1/3, z+1/3'
'-y+2/3, x-y+1/3, z+1/3'
'-x+y+2/3, -x+1/3, z+1/3'
'x+1/3, y+2/3, z+2/3'
'-y+1/3, x-y+2/3, z+2/3'
'-x+y+1/3, -x+2/3, z+2/3'
'-x, -y, -z'
'y, -x+y, -z'
'x-y, x, -z'
'-x+2/3, -y+1/3, -z+1/3'
'y+2/3, -x+y+1/3, -z+1/3'
'x-y+2/3, x+1/3, -z+1/3'
'-x+1/3, -y+2/3, -z+2/3'
'y+1/3, -x+y+2/3, -z+2/3'
'x-y+1/3, x+2/3, -z+2/3'

loop_
_atom_site_label
_atom_site_type_symbol
_atom_site_fract_x
_atom_site_fract_y
_atom_site_fract_z
_atom_site_U_iso_or_equiv
_atom_site_adp_type
_atom_site_occupancy
_atom_site_symmetry_multiplicity
_atom_site_calc_flag
_atom_site_refinement_flags
_atom_site_disorder_assembly
_atom_site_disorder_group
Zn1 Zn 0.5000 0.0000 0.5000 0.0327(2) Uani 1 2 d S . .
N1 N 0.49873(10) 0.05816(11) 0.5717(4) 0.0344(7) Uani 1 1 d . . .
N2 N 0.53466(11) 0.00161(11) 0.6889(4) 0.0353(7) Uani 1 1 d . . .
N3 N 0.57655(11) 0.04280(12) 0.4081(4) 0.0412(8) Uani 1 1 d . . .
C1 C 0.51591(13) 0.08162(13) 0.7019(4) 0.0347(9) Uani 1 1 d . . .
C2 C 0.50231(14) 0.11655(15) 0.7171(5) 0.0428(10) Uani 1 1 d . . .
H2 H 0.5100 0.1379 0.7957 0.051 Uiso 1 1 calc R . .
C3 C 0.47662(15) 0.11328(14) 0.5991(5) 0.0410(10) Uani 1 1 d . . .
H3 H 0.4629 0.1319 0.5790 0.049 Uiso 1 1 calc R . .
C4 C 0.47386(13) 0.07618(13) 0.5084(4) 0.0356(9) Uani 1 1 d . . .
C5 C 0.44838(14) 0.06043(14) 0.3785(4) 0.0372(9) Uani 1 1 d . . .
C6 C 0.55599(14) -0.02447(14) 0.7125(4) 0.0378(9) Uani 1 1 d . . .
C7 C 0.58537(15) -0.00742(15) 0.8394(5) 0.0471(11) Uani 1 1 d . . .
H7 H 0.6036 -0.0196 0.8792 0.056 Uiso 1 1 calc R . .
C8 C 0.58220(15) 0.02946(15) 0.8923(5) 0.0441(10) Uani 1 1 d . . .
H8 H 0.5975 0.0477 0.9758 0.053 Uiso 1 1 calc R . .
C9 C 0.55060(13) 0.03522(14) 0.7947(4) 0.0363(9) Uani 1 1 d . . .
C10 C 0.54067(13) 0.07172(13) 0.8052(4) 0.0350(9) Uani 1 1 d . . .
C11 C 0.42233(14) 0.08487(13) 0.3329(4) 0.0371(9) Uani 1 1 d . . .
C12 C 0.43817(16) 0.11677(16) 0.2196(5) 0.0480(11) Uani 1 1 d . . .
H12 H 0.4650 0.1227 0.1651 0.058 Uiso 1 1 calc R . .
C13 C 0.59231(14) 0.02674(15) 0.3022(5) 0.0454(10) Uani 1 1 d . . .
H13 H 0.5708 -0.0009 0.2524 0.054 Uiso 1 1 calc R . .
C14 C 0.60774(15) 0.08092(15) 0.4792(5) 0.0486(11) Uani 1 1 d . . .
H14 H 0.5970 0.0922 0.5563 0.058 Uiso 1 1 calc R . .
C15 C 0.38216(15) 0.07639(15) 0.4049(5) 0.0453(10) Uani 1 1 d . . .
H15 H 0.3698 0.0540 0.4811 0.054 Uiso 1 1 calc R . .
C16 C 0.55873(14) 0.10310(14) 0.9364(4) 0.0384(9) Uani 1 1 d . . .
C17 C 0.59158(15) 0.15019(15) 0.9202(5) 0.0494(11) Uani 1 1 d . . .
H17 H 0.6027 0.1626 0.8258 0.059 Uiso 1 1 calc R . .
C18 C 0.60809(17) 0.17889(16) 1.0413(6) 0.0571(13) Uani 1 1 d . . .
H18 H 0.6305 0.2110 1.0300 0.069 Uiso 1 1 calc R . .
C19 C 0.59180(17) 0.16076(17) 1.1800(5) 0.0544(12) Uani 1 1 d . . .
C22 C 0.6116(2) 0.1907(2) 1.3113(8) 0.0755(17) Uani 1 1 d . . .
C20 C 0.55908(15) 0.11450(16) 1.1949(5) 0.0477(11) Uani 1 1 d . . .
H20 H 0.5475 0.1022 1.2890 0.057 Uiso 1 1 calc R . .
C26 C 0.54277(14) 0.08568(15) 1.0744(5) 0.0418(10) Uani 1 1 d . . .
H21 H 0.5204 0.0536 1.0866 0.050 Uiso 1 1 calc R . .
F1 F 0.62604(14) 0.23588(14) 1.2828(5) 0.1049(13) Uani 1 1 d . . .
F2 F 0.6495(2) 0.19128(17) 1.3614(6) 0.150(2) Uani 1 1 d . . .
F3 F 0.5832(2) 0.17636(19) 1.4220(5) 0.169(3) Uani 1 1 d . . .
O1 O 0.7049(2) 0.31306(19) 0.9726(10) 0.168(3) Uani 1 1 d . . .

loop_
_atom_site_aniso_label
_atom_site_aniso_U_11
_atom_site_aniso_U_22
_atom_site_aniso_U_33
_atom_site_aniso_U_23
_atom_site_aniso_U_13
_atom_site_aniso_U_12
Zn1 0.0316(4) 0.0357(4) 0.0358(4) 0.0024(3) 0.0005(3) 0.0207(3)
N1 0.0297(16) 0.0381(17) 0.0387(19) 0.0040(15) 0.0012(14) 0.0195(14)
N2 0.0360(17) 0.0384(18) 0.0369(19) 0.0006(14) 0.0015(14) 0.0227(15)
N3 0.0310(17) 0.0435(19) 0.043(2) 0.0041(16) 0.0050(15) 0.0141(15)
C1 0.0326(19) 0.035(2) 0.038(2) -0.0006(17) 0.0015(17) 0.0184(17)
C2 0.044(2) 0.043(2) 0.047(3) -0.0085(19) -0.0035(19) 0.0259(19)
C3 0.048(2) 0.042(2) 0.044(2) -0.0030(19) -0.0048(19) 0.031(2)
C4 0.0336(19) 0.037(2) 0.041(2) 0.0042(17) 0.0025(17) 0.0212(17)
C5 0.038(2) 0.039(2) 0.041(2) 0.0030(18) 0.0002(17) 0.0236(18)
C6 0.038(2) 0.040(2) 0.038(2) 0.0015(18) -0.0041(18) 0.0221(18)
C7 0.046(2) 0.053(3) 0.051(3) -0.007(2) -0.015(2) 0.031(2)
C8 0.044(2) 0.052(3) 0.045(3) -0.004(2) -0.010(2) 0.031(2)
C9 0.035(2) 0.039(2) 0.037(2) 0.0032(17) 0.0011(17) 0.0199(17)
C10 0.033(2) 0.039(2) 0.033(2) -0.0013(17) 0.0004(16) 0.0182(17)
C11 0.042(2) 0.040(2) 0.036(2) -0.0042(17) -0.0044(18) 0.0260(19)
C12 0.048(2) 0.053(3) 0.054(3) 0.012(2) 0.008(2) 0.033(2)
C13 0.036(2) 0.046(2) 0.045(3) -0.003(2) 0.0024(19) 0.0141(19)
C14 0.043(2) 0.050(3) 0.050(3) -0.003(2) 0.005(2) 0.021(2)
C15 0.047(2) 0.052(3) 0.047(3) 0.008(2) 0.001(2) 0.032(2)
C16 0.037(2) 0.039(2) 0.041(2) -0.0026(18) -0.0023(18) 0.0206(18)
C17 0.047(2) 0.043(2) 0.054(3) 0.000(2) -0.002(2) 0.020(2)
C18 0.056(3) 0.038(2) 0.067(4) -0.008(2) -0.005(3) 0.016(2)
C19 0.059(3) 0.057(3) 0.053(3) -0.014(2) -0.013(2) 0.033(2)
C22 0.081(4) 0.058(3) 0.084(5) -0.020(3) -0.013(4) 0.032(3)
C20 0.043(2) 0.052(3) 0.049(3) -0.003(2) 0.003(2) 0.024(2)
C26 0.044(2) 0.041(2) 0.040(2) -0.0031(18) 0.0002(19) 0.0210(19)
F1 0.115(3) 0.089(3) 0.111(3) -0.041(2) -0.023(3) 0.051(2)
F2 0.181(5) 0.122(4) 0.151(4) -0.047(3) -0.092(4) 0.078(4)
F3 0.213(6) 0.128(4) 0.093(4) -0.037(3) 0.030(4) 0.031(4)
O1 0.118(5) 0.086(4) 0.278(10) 0.009(5) -0.013(5) 0.035(4)

loop_
_atom_type_symbol
_atom_type_description
_atom_type_scat_dispersion_real
_atom_type_scat_dispersion_imag
_atom_type_scat_source
C C 0.0033 0.0016 'International Tables Vol C Tables 4.2.6.8 and 6.1.1.4'
H H 0.0000 0.0000 'International Tables Vol C Tables 4.2.6.8 and 6.1.1.4'
N N 0.0061 0.0033 'International Tables Vol C Tables 4.2.6.8 and 6.1.1.4'
O O 0.0106 0.0060 'International Tables Vol C Tables 4.2.6.8 and 6.1.1.4'
Zn Zn 0.2839 1.4301 'International Tables Vol C Tables 4.2.6.8 and 6.1.1.4'
F F 0.0171 0.0103 'International Tables Vol C Tables 4.2.6.8 and 6.1.1.4'

loop_
_geom_angle_atom_site_label_1
_geom_angle_atom_site_label_2
_geom_angle_atom_site_label_3
_geom_angle
_geom_angle_site_symmetry_1
_geom_angle_site_symmetry_3
_geom_angle_publ_flag
N1 Zn1 N1 180.0 . 10_656 ?
N1 Zn1 N2 88.82(12) . . ?
N1 Zn1 N2 91.18(12) 10_656 . ?
N1 Zn1 N2 91.18(12) . 10_656 ?
N1 Zn1 N2 88.83(12) 10_656 10_656 ?
N2 Zn1 N2 180.0 . 10_656 ?
N1 Zn1 N3 85.96(12) . 10_656 ?
N1 Zn1 N3 94.04(12) 10_656 10_656 ?
N2 Zn1 N3 97.64(12) . 10_656 ?
N2 Zn1 N3 82.36(12) 10_656 10_656 ?
N1 Zn1 N3 94.04(12) . . ?
N1 Zn1 N3 85.96(12) 10_656 . ?
N2 Zn1 N3 82.36(12) . . ?
N2 Zn1 N3 97.64(12) 10_656 . ?
N3 Zn1 N3 180.0 10_656 . ?
C4 N1 C1 106.8(3) . . ?
C4 N1 Zn1 125.0(3) . . ?
C1 N1 Zn1 127.4(2) . . ?
C9 N2 C6 106.8(3) . . ?
C9 N2 Zn1 126.8(2) . . ?
C6 N2 Zn1 124.6(3) . . ?
C13 N3 C14 117.4(4) . . ?
C13 N3 Zn1 122.6(3) . . ?
C14 N3 Zn1 119.1(3) . . ?
N1 C1 C10 125.4(3) . . ?
N1 C1 C2 109.2(3) . . ?
C10 C1 C2 125.4(4) . . ?
C3 C2 C1 107.2(4) . . ?
C3 C2 H2 126.4 . . ?
C1 C2 H2 126.4 . . ?
C2 C3 C4 107.4(3) . . ?
C2 C3 H3 126.3 . . ?
C4 C3 H3 126.3 . . ?
N1 C4 C5 125.5(4) . . ?
N1 C4 C3 109.4(3) . . ?
C5 C4 C3 125.1(3) . . ?
C4 C5 C6 127.6(4) . 10_656 ?
C4 C5 C11 115.8(3) . . ?
C6 C5 C11 116.6(3) 10_656 . ?
N2 C6 C5 124.8(4) . 10_656 ?
N2 C6 C7 109.8(3) . . ?
C5 C6 C7 125.3(4) 10_656 . ?
C8 C7 C6 107.3(4) . . ?
C8 C7 H7 126.3 . . ?
C6 C7 H7 126.3 . . ?
C7 C8 C9 106.3(4) . . ?
C7 C8 H8 126.8 . . ?
C9 C8 H8 126.8 . . ?
N2 C9 C10 126.0(3) . . ?
N2 C9 C8 109.8(3) . . ?
C10 C9 C8 124.2(4) . . ?
C1 C10 C9 125.0(4) . . ?
C1 C10 C16 117.2(3) . . ?
C9 C10 C16 117.8(3) . . ?
C15 C11 C12 118.2(4) . . ?
C15 C11 C5 120.6(4) . . ?
C12 C11 C5 121.2(4) . . ?
C14 C12 C11 118.7(4) 17 . ?
C14 C12 H12 120.7 17 . ?
C11 C12 H12 120.7 . . ?
N3 C13 C15 122.7(4) . 18_545 ?
N3 C13 H13 118.7 . . ?
C15 C13 H13 118.7 18_545 . ?
N3 C14 C12 123.8(4) . 18_545 ?
N3 C14 H14 118.1 . . ?
C12 C14 H14 118.1 18_545 . ?
C11 C15 C13 119.2(4) . 17 ?
C11 C15 H15 120.4 . . ?
C13 C15 H15 120.4 17 . ?
C26 C16 C17 119.1(4) . . ?
C26 C16 C10 120.4(4) . . ?
C17 C16 C10 120.4(4) . . ?
C18 C17 C16 120.2(4) . . ?
C18 C17 H17 119.9 . . ?
C16 C17 H17 119.9 . . ?
C17 C18 C19 120.0(4) . . ?
C17 C18 H18 120.0 . . ?
C19 C18 H18 120.0 . . ?
C20 C19 C18 119.4(4) . . ?
C20 C19 C22 120.2(5) . . ?
C18 C19 C22 120.2(5) . . ?
F3 C22 F2 103.9(7) . . ?
F3 C22 F1 110.4(6) . . ?
F2 C22 F1 104.1(5) . . ?
F3 C22 C19 113.0(6) . . ?
F2 C22 C19 112.7(5) . . ?
F1 C22 C19 112.2(6) . . ?
C19 C20 C26 120.7(4) . . ?
C19 C20 H20 119.7 . . ?
C26 C20 H20 119.7 . . ?
C20 C26 C16 120.5(4) . . ?
C20 C26 H21 119.7 . . ?
C16 C26 H21 119.7 . . ?

loop_
_geom_bond_atom_site_label_1
_geom_bond_atom_site_label_2
_geom_bond_distance
_geom_bond_site_symmetry_2
_geom_bond_publ_flag
Zn1 N1 2.056(3) . ?
Zn1 N1 2.056(3) 10_656 ?
Zn1 N2 2.064(3) . ?
Zn1 N2 2.064(3) 10_656 ?
Zn1 N3 2.357(3) 10_656 ?
Zn1 N3 2.358(3) . ?
N1 C4 1.365(5) . ?
N1 C1 1.383(5) . ?
N2 C9 1.368(5) . ?
N2 C6 1.380(5) . ?
N3 C13 1.332(5) . ?
N3 C14 1.335(5) . ?
C1 C10 1.395(5) . ?
C1 C2 1.444(5) . ?
C2 C3 1.347(6) . ?
C2 H2 0.9500 . ?
C3 C4 1.448(5) . ?
C3 H3 0.9500 . ?
C4 C5 1.401(6) . ?
C5 C6 1.402(5) 10_656 ?
C5 C11 1.508(5) . ?
C6 C5 1.402(5) 10_656 ?
C6 C7 1.439(6) . ?
C7 C8 1.366(6) . ?
C7 H7 0.9500 . ?
C8 C9 1.460(5) . ?
C8 H8 0.9500 . ?
C9 C10 1.407(5) . ?
C10 C16 1.504(5) . ?
C11 C15 1.383(5) . ?
C11 C12 1.384(6) . ?
C12 C14 1.380(6) 17 ?
C12 H12 0.9500 . ?
C13 C15 1.394(6) 18_545 ?
C13 H13 0.9500 . ?
C14 C12 1.380(6) 18_545 ?
C14 H14 0.9500 . ?
C15 C13 1.394(6) 17 ?
C15 H15 0.9500 . ?
C16 C26 1.382(6) . ?
C16 C17 1.394(6) . ?
C17 C18 1.385(6) . ?
C17 H17 0.9500 . ?
C18 C19 1.394(7) . ?
C18 H18 0.9500 . ?
C19 C20 1.372(6) . ?
C19 C22 1.488(7) . ?
C22 F3 1.301(8) . ?
C22 F2 1.329(8) . ?
C22 F1 1.348(7) . ?
C20 C26 1.381(6) . ?
C20 H20 0.9500 . ?
C26 H21 0.9500 . ?
